data_1515975
loop_
_publ_author_name
'Lloyd, Gareth O.'
'Steed, Jonathan W.'

_publ_section_title
;
 Anion tuning of the rheology, morphology and gelation of a low molecular
 weight salt hydrogelator
;
_journal_issue 1
_journal_name_full 'Soft Matter'
_journal_page_first 75
_journal_paper_doi 10.1039/c0sm00594k
_journal_volume 7
_journal_year 2011
_chemical_formula_sum 'C12 H16 N6 O7'
_chemical_formula_weight 356.31
_chemical_name_systematic
;
?
;
_space_group_IT_number 14
_symmetry_cell_setting monoclinic
_symmetry_space_group_name_Hall '-P 2ybc'
_symmetry_space_group_name_H-M 'P 1 21/c 1'
_atom_sites_solution_hydrogens geom
_atom_sites_solution_primary direct
_atom_sites_solution_secondary difmap
_audit_creation_method SHELXL-97
_cell_angle_alpha 90.00
_cell_angle_beta 98.908(2)
_cell_angle_gamma 90.00
_cell_formula_units_Z 8
_cell_length_a 7.6261(3)
_cell_length_b 25.9299(11)
_cell_length_c 16.0689(7)
_cell_measurement_temperature 120(2)
_cell_volume 3139.2(2)
_computing_cell_refinement SAINT
_computing_data_collection 'Bruker software'
_computing_data_reduction SAINT
_computing_molecular_graphics X-Seed
_computing_structure_refinement 'SHELXL-97 (Sheldrick, 1997)'
_computing_structure_solution 'SHELXS-97 (Sheldrick, 1990)'
_diffrn_ambient_temperature 120(2)
_diffrn_measured_fraction_theta_full 0.996
_diffrn_measured_fraction_theta_max 0.996
_diffrn_measurement_device_type SMART1000
_diffrn_radiation_monochromator graphite
_diffrn_radiation_source 'fine-focus sealed tube'
_diffrn_radiation_type MoK\a
_diffrn_radiation_wavelength 0.71073
_diffrn_reflns_av_R_equivalents 0.0692
_diffrn_reflns_av_sigmaI/netI 0.0849
_diffrn_reflns_limit_h_max 10
_diffrn_reflns_limit_h_min -10
_diffrn_reflns_limit_k_max 37
_diffrn_reflns_limit_k_min -35
_diffrn_reflns_limit_l_max 22
_diffrn_reflns_limit_l_min -21
_diffrn_reflns_number 30666
_diffrn_reflns_theta_full 30.54
_diffrn_reflns_theta_max 30.54
_diffrn_reflns_theta_min 1.50
_exptl_absorpt_coefficient_mu 0.126
_exptl_absorpt_correction_T_max 0.9741
_exptl_absorpt_correction_T_min 0.9657
_exptl_absorpt_correction_type empirical
_exptl_crystal_density_diffrn 1.508
_exptl_crystal_density_method 'not measured'
_exptl_crystal_F_000 1488
_exptl_crystal_size_max 0.28
_exptl_crystal_size_mid 0.24
_exptl_crystal_size_min 0.21
_refine_diff_density_max 0.489
_refine_diff_density_min -0.344
_refine_diff_density_rms 0.072
_refine_ls_extinction_method none
_refine_ls_goodness_of_fit_ref 1.008
_refine_ls_hydrogen_treatment constr
_refine_ls_matrix_type full
_refine_ls_number_parameters 457
_refine_ls_number_reflns 9546
_refine_ls_number_restraints 0
_refine_ls_restrained_S_all 1.008
_refine_ls_R_factor_all 0.1333
_refine_ls_R_factor_gt 0.0613
_refine_ls_shift/su_max 0.000
_refine_ls_shift/su_mean 0.000
_refine_ls_structure_factor_coef Fsqd
_refine_ls_weighting_details 'calc w=1/[\s^2^(Fo^2^)+(0.0783P)^2^+1.1242P] where P=(Fo^2^+2Fc^2^)/3'
_refine_ls_weighting_scheme calc
_refine_ls_wR_factor_gt 0.1458
_refine_ls_wR_factor_ref 0.1777
_reflns_number_gt 5157
_reflns_number_total 9546
_reflns_threshold_expression >2sigma(I)
_cod_data_source_file c0sm00594k.txt
_cod_data_source_block NO3salt
_cod_original_sg_symbol_H-M P21/c
_cod_database_code 1515975

loop_
_symmetry_equiv_pos_as_xyz
'x, y, z'
'-x, y+1/2, -z+1/2'
'-x, -y, -z'
'x, -y-1/2, z-1/2'

loop_
_atom_site_label
_atom_site_type_symbol
_atom_site_fract_x
_atom_site_fract_y
_atom_site_fract_z
_atom_site_U_iso_or_equiv
_atom_site_adp_type
_atom_site_occupancy
_atom_site_symmetry_multiplicity
_atom_site_calc_flag
_atom_site_refinement_flags
O1 O 0.1438(2) 0.25837(6) 0.27280(9) 0.0254(4) Uani 1 1 d .
N1 N 0.3685(3) 0.39453(7) 0.30872(12) 0.0226(4) Uani 1 1 d .
H1N H 0.3515 0.4167 0.2668 0.027 Uiso 1 1 calc R
C1 C 0.5364(4) 0.45505(10) 0.40778(16) 0.0286(6) Uani 1 1 d .
H1A H 0.5784 0.4701 0.3585 0.043 Uiso 1 1 calc R
H1B H 0.6360 0.4519 0.4540 0.043 Uiso 1 1 calc R
H1C H 0.4452 0.4774 0.4253 0.043 Uiso 1 1 calc R
O2 O -0.2295(2) 0.15979(7) 0.10366(10) 0.0316(4) Uani 1 1 d .
N2 N 0.3067(3) 0.34567(7) 0.30617(11) 0.0210(4) Uani 1 1 d .
H2N H 0.2424 0.3308 0.2625 0.025 Uiso 1 1 calc R
C2 C 0.4607(3) 0.40384(9) 0.38614(14) 0.0214(5) Uani 1 1 d .
O3 O -0.2529(3) 0.07691(8) 0.10077(12) 0.0444(5) Uani 1 1 d .
N3 N 0.3185(3) 0.27374(7) 0.39900(11) 0.0209(4) Uani 1 1 d .
H3N H 0.3633 0.2608 0.4483 0.025 Uiso 1 1 calc R
C3 C 0.4593(3) 0.35912(9) 0.43295(13) 0.0204(5) Uani 1 1 d .
H3 H 0.5156 0.3538 0.4893 0.024 Uiso 1 1 calc R
O4 O 0.8152(2) 0.24159(6) 0.89488(10) 0.0260(4) Uani 1 1 d .
N4 N 0.1891(3) 0.19524(7) 0.37379(11) 0.0195(4) Uani 1 1 d .
H4N H 0.2470 0.1889 0.4245 0.023 Uiso 1 1 calc R
C4 C 0.3596(3) 0.32348(9) 0.38128(13) 0.0196(4) Uani 1 1 d .
O5 O 1.1493(3) 0.13301(8) 1.06611(11) 0.0355(5) Uani 1 1 d .
N5 N -0.2010(3) 0.11717(8) 0.13586(12) 0.0250(4) Uani 1 1 d .
C5 C 0.2095(3) 0.24289(9) 0.34274(13) 0.0190(4) Uani 1 1 d .
O6 O 1.2165(3) 0.05314(8) 1.05147(13) 0.0468(6) Uani 1 1 d .
N6 N 0.5795(3) 0.37980(7) 0.86110(12) 0.0219(4) Uani 1 1 d .
H6N H 0.5986 0.4029 0.9017 0.026 Uiso 1 1 calc R
C6 C 0.0862(3) 0.15478(8) 0.33445(13) 0.0182(4) Uani 1 1 d .
O7 O 0.4434(3) 0.23826(8) 0.57474(13) 0.0472(6) Uani 1 1 d .
N7 N 0.6458(3) 0.33127(7) 0.86512(11) 0.0206(4) Uani 1 1 d .
H7N H 0.7158 0.3176 0.9082 0.025 Uiso 1 1 calc R
C7 C -0.0059(3) 0.15740(9) 0.25243(13) 0.0188(4) Uani 1 1 d .
H7 H -0.0036 0.1876 0.2191 0.023 Uiso 1 1 calc R
O8 O 0.4012(3) 0.16213(7) 0.52085(10) 0.0366(5) Uani 1 1 d .
N8 N 0.6269(3) 0.25799(7) 0.77325(11) 0.0228(4) Uani 1 1 d .
H8N H 0.5780 0.2452 0.7244 0.027 Uiso 1 1 calc R
C8 C -0.1011(3) 0.11398(9) 0.22178(13) 0.0203(5) Uani 1 1 d .
O9 O 0.4940(3) 0.17083(10) 0.65335(11) 0.0540(7) Uani 1 1 d .
N9 N 0.7557(3) 0.17897(7) 0.79370(11) 0.0224(4) Uani 1 1 d .
H9N H 0.6973 0.1739 0.7427 0.027 Uiso 1 1 calc R
C9 C -0.1112(3) 0.06919(9) 0.26663(15) 0.0232(5) Uani 1 1 d .
H9 H -0.1784 0.0405 0.2428 0.028 Uiso 1 1 calc R
O10 O 0.1223(3) 0.39231(7) 0.13764(11) 0.0315(4) Uani 1 1 d .
N10 N 1.1411(3) 0.09315(9) 1.02584(12) 0.0274(5) Uani 1 1 d .
C10 C -0.0189(3) 0.06771(9) 0.34828(15) 0.0247(5) Uani 1 1 d .
H10 H -0.0227 0.0375 0.3814 0.030 Uiso 1 1 calc R
O11 O 0.2922(3) 0.45785(7) 0.17564(10) 0.0310(4) Uani 1 1 d .
N11 N 0.4462(3) 0.19047(9) 0.58278(12) 0.0312(5) Uani 1 1 d .
C11 C 0.0784(3) 0.10988(9) 0.38150(14) 0.0209(5) Uani 1 1 d .
H11 H 0.1410 0.1083 0.4374 0.025 Uiso 1 1 calc R
O12 O 0.1364(3) 0.45583(7) 0.05102(11) 0.0369(5) Uani 1 1 d .
N12 N 0.1827(3) 0.43461(8) 0.12091(12) 0.0274(5) Uani 1 1 d .
C12 C 0.3975(3) 0.43802(10) 0.76194(16) 0.0285(6) Uani 1 1 d .
H12A H 0.2940 0.4428 0.7904 0.043 Uiso 1 1 calc R
H12B H 0.3601 0.4393 0.7008 0.043 Uiso 1 1 calc R
H12C H 0.4839 0.4655 0.7789 0.043 Uiso 1 1 calc R
O13 O -0.1376(3) 0.32987(7) 0.02288(11) 0.0350(5) Uani 1 1 d .
H13W H -0.0782 0.3559 0.0414 0.042 Uiso 1 1 calc R
C13 C 0.4802(3) 0.38718(9) 0.78568(14) 0.0221(5) Uani 1 1 d .
O14 O 0.3375(3) 0.54525(8) 0.02817(11) 0.0417(5) Uani 1 1 d .
H14W H 0.2759 0.5201 0.0397 0.050 Uiso 1 1 calc R
C14 C 0.4791(3) 0.34188(9) 0.74066(14) 0.0212(5) Uani 1 1 d .
H14 H 0.4174 0.3354 0.6856 0.025 Uiso 1 1 calc R
C15 C 0.5860(3) 0.30769(9) 0.79186(13) 0.0200(5) Uani 1 1 d .
C16 C 0.7406(3) 0.22679(9) 0.82682(13) 0.0209(5) Uani 1 1 d .
C17 C 0.8523(3) 0.13704(9) 0.83077(14) 0.0206(5) Uani 1 1 d .
C18 C 0.9481(3) 0.13737(9) 0.91193(14) 0.0204(5) Uani 1 1 d .
H18 H 0.9530 0.1673 0.9463 0.024 Uiso 1 1 calc R
C19 C 1.0357(3) 0.09260(9) 0.94064(14) 0.0226(5) Uani 1 1 d .
C20 C 1.0329(3) 0.04754(10) 0.89359(16) 0.0274(5) Uani 1 1 d .
H20 H 1.0938 0.0174 0.9159 0.033 Uiso 1 1 calc R
C21 C 0.9381(3) 0.04845(10) 0.81316(17) 0.0305(6) Uani 1 1 d .
H21 H 0.9335 0.0185 0.7789 0.037 Uiso 1 1 calc R
C22 C 0.8497(3) 0.09262(10) 0.78201(15) 0.0265(5) Uani 1 1 d .
H22 H 0.7860 0.0926 0.7263 0.032 Uiso 1 1 calc R
C23 C -0.0833(4) 0.28684(11) 0.07436(16) 0.0368(7) Uani 1 1 d .
H23A H 0.0340 0.2754 0.0641 0.055 Uiso 1 1 calc R
H23B H -0.1690 0.2588 0.0610 0.055 Uiso 1 1 calc R
H23C H -0.0771 0.2965 0.1337 0.055 Uiso 1 1 calc R
C24 C 0.3304(4) 0.54868(12) -0.06016(17) 0.0401(7) Uani 1 1 d .
H24A H 0.3954 0.5793 -0.0738 0.060 Uiso 1 1 calc R
H24B H 0.2063 0.5512 -0.0872 0.060 Uiso 1 1 calc R
H24C H 0.3844 0.5178 -0.0807 0.060 Uiso 1 1 calc R

loop_
_atom_site_aniso_label
_atom_site_aniso_U_11
_atom_site_aniso_U_22
_atom_site_aniso_U_33
_atom_site_aniso_U_23
_atom_site_aniso_U_13
_atom_site_aniso_U_12
O1 0.0313(10) 0.0250(9) 0.0173(7) 0.0039(6) -0.0046(7) -0.0030(7)
N1 0.0260(11) 0.0209(10) 0.0205(9) 0.0024(7) 0.0027(8) -0.0018(8)
C1 0.0301(14) 0.0265(13) 0.0284(12) 0.0006(10) 0.0021(10) -0.0038(10)
O2 0.0339(10) 0.0385(10) 0.0194(8) 0.0037(7) -0.0055(7) -0.0059(8)
N2 0.0236(10) 0.0222(10) 0.0168(9) -0.0012(7) 0.0020(7) -0.0029(8)
C2 0.0195(12) 0.0258(12) 0.0195(10) 0.0001(9) 0.0051(9) 0.0015(9)
O3 0.0544(14) 0.0381(11) 0.0348(10) -0.0133(9) -0.0119(10) -0.0058(10)
N3 0.0245(11) 0.0211(9) 0.0155(8) 0.0013(7) -0.0019(7) -0.0035(8)
C3 0.0186(11) 0.0262(12) 0.0157(10) -0.0014(8) 0.0003(8) -0.0004(9)
O4 0.0299(10) 0.0276(9) 0.0178(8) -0.0052(6) -0.0046(7) 0.0025(7)
N4 0.0232(10) 0.0204(9) 0.0133(8) 0.0007(7) -0.0020(7) -0.0019(8)
C4 0.0200(11) 0.0231(11) 0.0156(10) -0.0007(8) 0.0023(8) 0.0011(9)
O5 0.0337(11) 0.0484(12) 0.0223(9) -0.0064(8) -0.0021(8) 0.0110(9)
N5 0.0228(11) 0.0326(12) 0.0185(9) -0.0077(8) -0.0001(8) -0.0039(9)
C5 0.0194(11) 0.0217(11) 0.0155(9) 0.0001(8) 0.0016(8) -0.0008(9)
O6 0.0536(14) 0.0435(12) 0.0389(11) 0.0141(9) -0.0064(10) 0.0156(10)
N6 0.0248(11) 0.0211(10) 0.0193(9) -0.0002(7) 0.0018(8) -0.0001(8)
C6 0.0167(11) 0.0212(11) 0.0169(10) -0.0007(8) 0.0032(8) 0.0001(9)
O7 0.0593(15) 0.0393(12) 0.0442(12) -0.0108(9) 0.0121(11) -0.0132(11)
N7 0.0219(10) 0.0231(10) 0.0159(9) 0.0014(7) 0.0004(7) 0.0005(8)
C7 0.0187(11) 0.0229(11) 0.0150(10) -0.0002(8) 0.0030(8) -0.0005(9)
O8 0.0438(12) 0.0412(11) 0.0196(9) -0.0057(7) -0.0112(8) 0.0039(9)
N8 0.0254(11) 0.0235(10) 0.0175(9) -0.0019(7) -0.0028(8) 0.0012(8)
C8 0.0191(11) 0.0268(12) 0.0151(10) -0.0031(8) 0.0029(8) 0.0017(9)
O9 0.0511(14) 0.0880(17) 0.0174(9) 0.0174(10) -0.0116(9) -0.0285(12)
N9 0.0254(11) 0.0255(10) 0.0144(8) -0.0047(7) -0.0026(7) 0.0022(8)
C9 0.0186(12) 0.0245(12) 0.0262(12) -0.0041(9) 0.0021(9) -0.0024(9)
O10 0.0367(11) 0.0276(9) 0.0291(9) 0.0007(7) 0.0014(8) -0.0035(8)
N10 0.0226(11) 0.0381(12) 0.0217(10) 0.0056(9) 0.0045(8) 0.0061(9)
C10 0.0222(12) 0.0243(12) 0.0277(12) 0.0029(9) 0.0043(10) -0.0012(10)
O11 0.0420(11) 0.0292(9) 0.0195(8) -0.0013(7) -0.0031(8) -0.0038(8)
N11 0.0286(12) 0.0496(15) 0.0138(9) -0.0011(9) -0.0014(8) -0.0095(10)
C11 0.0216(12) 0.0240(12) 0.0165(10) 0.0009(8) 0.0012(9) 0.0010(9)
O12 0.0555(13) 0.0341(10) 0.0181(8) 0.0015(7) -0.0037(8) 0.0035(9)
N12 0.0353(13) 0.0253(11) 0.0202(10) -0.0023(8) 0.0000(9) 0.0046(9)
C12 0.0260(13) 0.0302(13) 0.0284(12) 0.0075(10) 0.0019(10) 0.0027(10)
O13 0.0466(12) 0.0297(10) 0.0235(9) 0.0007(7) -0.0105(8) -0.0032(9)
C13 0.0190(11) 0.0288(12) 0.0188(10) 0.0045(9) 0.0039(9) -0.0028(9)
O14 0.0631(15) 0.0361(11) 0.0263(9) -0.0041(8) 0.0090(9) -0.0077(10)
C14 0.0179(11) 0.0278(12) 0.0171(10) 0.0013(9) -0.0001(8) -0.0003(9)
C15 0.0181(11) 0.0262(12) 0.0159(10) 0.0012(8) 0.0029(8) -0.0020(9)
C16 0.0197(12) 0.0246(12) 0.0176(10) -0.0005(9) 0.0000(9) 0.0003(9)
C17 0.0169(11) 0.0256(12) 0.0193(10) -0.0018(9) 0.0027(9) -0.0011(9)
C18 0.0181(11) 0.0244(12) 0.0189(10) -0.0013(8) 0.0034(9) -0.0001(9)
C19 0.0176(11) 0.0301(12) 0.0209(11) 0.0026(9) 0.0048(9) -0.0001(9)
C20 0.0211(12) 0.0243(12) 0.0372(14) 0.0001(10) 0.0053(10) 0.0030(10)
C21 0.0266(14) 0.0271(13) 0.0373(14) -0.0106(11) 0.0033(11) -0.0007(11)
C22 0.0231(12) 0.0324(13) 0.0232(11) -0.0068(10) 0.0005(9) 0.0003(10)
C23 0.0470(18) 0.0359(15) 0.0252(13) 0.0064(11) -0.0015(12) 0.0031(13)
C24 0.0444(18) 0.0490(17) 0.0265(13) -0.0008(12) 0.0042(12) 0.0041(14)

loop_
_atom_type_symbol
_atom_type_description
_atom_type_scat_dispersion_real
_atom_type_scat_dispersion_imag
_atom_type_scat_source
C C 0.0033 0.0016 'International Tables Vol C Tables 4.2.6.8 and 6.1.1.4'
H H 0.0000 0.0000 'International Tables Vol C Tables 4.2.6.8 and 6.1.1.4'
N N 0.0061 0.0033 'International Tables Vol C Tables 4.2.6.8 and 6.1.1.4'
O O 0.0106 0.0060 'International Tables Vol C Tables 4.2.6.8 and 6.1.1.4'

loop_
_geom_angle_atom_site_label_1
_geom_angle_atom_site_label_2
_geom_angle_atom_site_label_3
_geom_angle
N2 N1 C2 108.95(18)
N2 N1 H1N 125.5
C2 N1 H1N 125.5
C2 C1 H1A 109.5
C2 C1 H1B 109.5
H1A C1 H1B 109.5
C2 C1 H1C 109.5
H1A C1 H1C 109.5
H1B C1 H1C 109.5
C4 N2 N1 108.67(18)
C4 N2 H2N 125.7
N1 N2 H2N 125.7
N1 C2 C3 107.7(2)
N1 C2 C1 120.6(2)
C3 C2 C1 131.7(2)
C4 N3 C5 122.88(18)
C4 N3 H3N 118.6
C5 N3 H3N 118.6
C2 C3 C4 106.41(19)
C2 C3 H3 126.8
C4 C3 H3 126.8
C5 N4 C6 127.37(18)
C5 N4 H4N 116.3
C6 N4 H4N 116.3
N2 C4 N3 123.0(2)
N2 C4 C3 108.2(2)
N3 C4 C3 128.7(2)
O3 N5 O2 123.47(19)
O3 N5 C8 117.9(2)
O2 N5 C8 118.62(18)
O1 C5 N4 125.8(2)
O1 C5 N3 121.9(2)
N4 C5 N3 112.29(18)
C13 N6 N7 109.31(18)
C13 N6 H6N 125.3
N7 N6 H6N 125.3
C11 C6 C7 119.7(2)
C11 C6 N4 116.65(18)
C7 C6 N4 123.7(2)
C15 N7 N6 107.93(18)
C15 N7 H7N 126.0
N6 N7 H7N 126.0
C8 C7 C6 117.0(2)
C8 C7 H7 121.5
C6 C7 H7 121.5
C15 N8 C16 123.77(18)
C15 N8 H8N 118.1
C16 N8 H8N 118.1
C9 C8 C7 124.6(2)
C9 C8 N5 118.4(2)
C7 C8 N5 117.0(2)
C16 N9 C17 127.90(18)
C16 N9 H9N 116.1
C17 N9 H9N 116.1
C8 C9 C10 117.2(2)
C8 C9 H9 121.4
C10 C9 H9 121.4
O5 N10 O6 123.9(2)
O5 N10 C19 118.5(2)
O6 N10 C19 117.6(2)
C11 C10 C9 120.4(2)
C11 C10 H10 119.8
C9 C10 H10 119.8
O8 N11 O9 119.6(2)
O8 N11 O7 120.5(2)
O9 N11 O7 120.0(2)
C10 C11 C6 121.1(2)
C10 C11 H11 119.4
C6 C11 H11 119.4
O10 N12 O12 121.5(2)
O10 N12 O11 119.94(19)
O12 N12 O11 118.5(2)
C13 C12 H12A 109.5
C13 C12 H12B 109.5
H12A C12 H12B 109.5
C13 C12 H12C 109.5
H12A C12 H12C 109.5
H12B C12 H12C 109.5
C23 O13 H13W 109.5
N6 C13 C14 108.0(2)
N6 C13 C12 121.1(2)
C14 C13 C12 130.8(2)
C24 O14 H14W 109.5
C13 C14 C15 106.2(2)
C13 C14 H14 126.9
C15 C14 H14 126.9
N7 C15 N8 124.2(2)
N7 C15 C14 108.5(2)
N8 C15 C14 127.2(2)
O4 C16 N9 125.7(2)
O4 C16 N8 122.4(2)
N9 C16 N8 111.84(18)
C22 C17 C18 119.5(2)
C22 C17 N9 116.38(19)
C18 C17 N9 124.1(2)
C19 C18 C17 117.6(2)
C19 C18 H18 121.2
C17 C18 H18 121.2
C18 C19 C20 123.9(2)
C18 C19 N10 117.8(2)
C20 C19 N10 118.2(2)
C21 C20 C19 117.2(2)
C21 C20 H20 121.4
C19 C20 H20 121.4
C20 C21 C22 120.6(2)
C20 C21 H21 119.7
C22 C21 H21 119.7
C21 C22 C17 121.2(2)
C21 C22 H22 119.4
C17 C22 H22 119.4
O13 C23 H23A 109.5
O13 C23 H23B 109.5
H23A C23 H23B 109.5
O13 C23 H23C 109.5
H23A C23 H23C 109.5
H23B C23 H23C 109.5
O14 C24 H24A 109.5
O14 C24 H24B 109.5
H24A C24 H24B 109.5
O14 C24 H24C 109.5
H24A C24 H24C 109.5
H24B C24 H24C 109.5

loop_
_geom_bond_atom_site_label_1
_geom_bond_atom_site_label_2
_geom_bond_distance
O1 C5 1.225(2)
N1 N2 1.350(3)
N1 C2 1.353(3)
N1 H1N 0.8800
C1 C2 1.468(3)
C1 H1A 0.9800
C1 H1B 0.9800
C1 H1C 0.9800
O2 N5 1.225(3)
N2 C4 1.342(3)
N2 H2N 0.8800
C2 C3 1.383(3)
O3 N5 1.223(3)
N3 C4 1.368(3)
N3 C5 1.384(3)
N3 H3N 0.8800
C3 C4 1.388(3)
C3 H3 0.9500
O4 C16 1.214(3)
N4 C5 1.350(3)
N4 C6 1.401(3)
N4 H4N 0.8800
O5 N10 1.216(3)
N5 C8 1.472(3)
O6 N10 1.226(3)
N6 C13 1.340(3)
N6 N7 1.354(3)
N6 H6N 0.8800
C6 C11 1.395(3)
C6 C7 1.396(3)
O7 N11 1.246(3)
N7 C15 1.342(3)
N7 H7N 0.8800
C7 C8 1.388(3)
C7 H7 0.9500
O8 N11 1.242(3)
N8 C15 1.370(3)
N8 C16 1.384(3)
N8 H8N 0.8800
C8 C9 1.375(3)
O9 N11 1.245(3)
N9 C16 1.361(3)
N9 C17 1.394(3)
N9 H9N 0.8800
C9 C10 1.390(3)
C9 H9 0.9500
O10 N12 1.235(3)
N10 C19 1.476(3)
C10 C11 1.381(3)
C10 H10 0.9500
O11 N12 1.268(3)
C11 H11 0.9500
O12 N12 1.251(3)
C12 C13 1.485(3)
C12 H12A 0.9800
C12 H12B 0.9800
C12 H12C 0.9800
O13 C23 1.412(3)
O13 H13W 0.8400
C13 C14 1.379(3)
O14 C24 1.415(3)
O14 H14W 0.8400
C14 C15 1.386(3)
C14 H14 0.9500
C17 C22 1.391(3)
C17 C18 1.393(3)
C18 C19 1.383(3)
C18 H18 0.9500
C19 C20 1.390(3)
C20 C21 1.380(4)
C20 H20 0.9500
C21 C22 1.383(4)
C21 H21 0.9500
C22 H22 0.9500
C23 H23A 0.9800
C23 H23B 0.9800
C23 H23C 0.9800
C24 H24A 0.9800
C24 H24B 0.9800
C24 H24C 0.9800

loop_
_geom_torsion_atom_site_label_1
_geom_torsion_atom_site_label_2
_geom_torsion_atom_site_label_3
_geom_torsion_atom_site_label_4
_geom_torsion
C2 N1 N2 C4 -0.4(3)
N2 N1 C2 C3 1.1(3)
N2 N1 C2 C1 -177.2(2)
N1 C2 C3 C4 -1.4(3)
C1 C2 C3 C4 176.7(3)
N1 N2 C4 N3 -179.9(2)
N1 N2 C4 C3 -0.5(3)
C5 N3 C4 N2 -4.1(4)
C5 N3 C4 C3 176.7(2)
C2 C3 C4 N2 1.2(3)
C2 C3 C4 N3 -179.5(2)
C6 N4 C5 O1 -2.1(4)
C6 N4 C5 N3 178.9(2)
C4 N3 C5 O1 0.5(4)
C4 N3 C5 N4 179.5(2)
C5 N4 C6 C11 -176.4(2)
C5 N4 C6 C7 3.7(4)
C13 N6 N7 C15 -0.7(3)
C11 C6 C7 C8 -0.4(3)
N4 C6 C7 C8 179.5(2)
C6 C7 C8 C9 0.4(4)
C6 C7 C8 N5 178.8(2)
O3 N5 C8 C9 -17.2(3)
O2 N5 C8 C9 162.0(2)
O3 N5 C8 C7 164.3(2)
O2 N5 C8 C7 -16.5(3)
C7 C8 C9 C10 -0.1(4)
N5 C8 C9 C10 -178.5(2)
C8 C9 C10 C11 -0.2(4)
C9 C10 C11 C6 0.1(4)
C7 C6 C11 C10 0.2(4)
N4 C6 C11 C10 -179.7(2)
N7 N6 C13 C14 1.4(3)
N7 N6 C13 C12 -177.0(2)
N6 C13 C14 C15 -1.6(3)
C12 C13 C14 C15 176.6(2)
N6 N7 C15 N8 179.8(2)
N6 N7 C15 C14 -0.3(3)
C16 N8 C15 N7 -2.6(4)
C16 N8 C15 C14 177.5(2)
C13 C14 C15 N7 1.1(3)
C13 C14 C15 N8 -178.9(2)
C17 N9 C16 O4 2.4(4)
C17 N9 C16 N8 -177.3(2)
C15 N8 C16 O4 -0.9(4)
C15 N8 C16 N9 178.9(2)
C16 N9 C17 C22 -178.1(2)
C16 N9 C17 C18 2.1(4)
C22 C17 C18 C19 -0.6(3)
N9 C17 C18 C19 179.2(2)
C17 C18 C19 C20 -0.3(4)
C17 C18 C19 N10 178.5(2)
O5 N10 C19 C18 -1.5(3)
O6 N10 C19 C18 179.0(2)
O5 N10 C19 C20 177.4(2)
O6 N10 C19 C20 -2.2(3)
C18 C19 C20 C21 0.8(4)
N10 C19 C20 C21 -178.0(2)
C19 C20 C21 C22 -0.3(4)
C20 C21 C22 C17 -0.6(4)
C18 C17 C22 C21 1.1(4)
N9 C17 C22 C21 -178.7(2)
